data_4100044
loop_
_publ_author_name
'Yamashita, Makoto'
'Yamamoto, Yohsuke'
'Akiba, Kin-ya'
'Hashizume, Daisuke'
'Iwasaki, Fujiko'
'Takagi, Nozomi'
'Nagase, Shigeru'

_publ_section_title
;
 Syntheses and Structures of Hypervalent Pentacoordinate Carbon and Boron
 Compounds Bearing an Anthracene Skeleton -- Elucidation of Hypervalent
 Interaction Based on X-ray Analysis and DFT Calculation
;
_journal_coden_ASTM JACSAT
_journal_issue 12
_journal_name_full 'Journal of the American Chemical Society'
_journal_page_first 4354
_journal_page_last 4371
_journal_paper_doi 10.1021/ja0438011
_journal_volume 127
_journal_year 2005
_chemical_formula_moiety 'C22 H17 B O4 '
_chemical_formula_sum 'C22 H17 B O4'
_chemical_formula_weight 356.18
_space_group_IT_number 14
_symmetry_cell_setting monoclinic
_symmetry_space_group_name_Hall '-P 2yab'
_symmetry_space_group_name_H-M 'P 1 21/a 1'
_cell_angle_alpha 90
_cell_angle_beta 100.490(1)
_cell_angle_gamma 90
_cell_formula_units_Z 4
_cell_length_a 11.9620(4)
_cell_length_b 7.2280(1)
_cell_length_c 20.2810(7)
_cell_measurement_temperature 273.2
_cell_volume 1724.21(7)
_cod_depositor_comments
;
 Updated bibliographic information.

 Antanas Vaitkus,
 2019-10-01
;
_cod_original_sg_symbol_H-M 'P 21/a'
_cod_original_formula_sum 'C22 H17 B O4 '
_cod_database_code 4100044

loop_
_symmetry_equiv_pos_as_xyz
x,y,z
1/2-x,1/2+y,-z
-x,-y,-z
1/2+x,1/2-y,z

loop_
_atom_site_label
_atom_site_type_symbol
_atom_site_fract_x
_atom_site_fract_y
_atom_site_fract_z
_atom_site_U_iso_or_equiv
_atom_site_adp_type
_atom_site_occupancy
_atom_site_calc_flag
O(1) O 0.6934(1) -0.3406(1) 0.27528(5) 0.0554(3) Uani 1.00 d
O(2) O 0.49062(9) 0.2321(1) 0.27023(5) 0.0459(3) Uani 1.00 d
O(3) O 0.67136(8) -0.0057(1) 0.34179(4) 0.0428(3) Uani 1.00 d
O(4) O 0.50138(8) -0.1571(1) 0.30544(4) 0.0392(3) Uani 1.00 d
C(1) C 0.7075(1) -0.3281(2) 0.21012(7) 0.0442(4) Uani 1.00 d
C(2) C 0.7622(1) -0.4563(2) 0.17827(8) 0.0553(4) Uani 1.00 d
C(3) C 0.7711(1) -0.4288(3) 0.10989(9) 0.0592(5) Uani 1.00 d
C(4) C 0.7257(1) -0.2773(3) 0.07601(7) 0.0544(4) Uani 1.00 d
C(5) C 0.5108(1) 0.3068(2) 0.06960(8) 0.0579(5) Uani 1.00 d
C(6) C 0.4551(2) 0.4328(3) 0.10012(10) 0.0629(5) Uani 1.00 d
C(7) C 0.4473(1) 0.4155(2) 0.16923(9) 0.0535(4) Uani 1.00 d
C(8) C 0.4951(1) 0.2655(2) 0.20434(7) 0.0413(3) Uani 1.00 d
C(9) C 0.6026(1) -0.0311(2) 0.21071(6) 0.0369(3) Uani 1.00 d
C(10) C 0.6193(1) 0.0158(2) 0.07402(7) 0.0483(4) Uani 1.00 d
C(11) C 0.6587(1) -0.1637(2) 0.17718(6) 0.0391(3) Uani 1.00 d
C(12) C 0.6678(1) -0.1400(2) 0.10790(7) 0.0442(4) Uani 1.00 d
C(13) C 0.5546(1) 0.1254(2) 0.17424(6) 0.0370(3) Uani 1.00 d
C(14) C 0.5626(1) 0.1498(2) 0.10513(7) 0.0440(4) Uani 1.00 d
C(15) C 0.7346(1) -0.4991(2) 0.31307(9) 0.0537(4) Uani 1.00 d
C(16) C 0.4391(2) 0.3674(2) 0.30576(10) 0.0621(5) Uani 1.00 d
C(17) C 0.6315(1) -0.0785(2) 0.39623(6) 0.0396(3) Uani 1.00 d
C(18) C 0.6820(1) -0.0737(2) 0.46299(7) 0.0529(4) Uani 1.00 d
C(19) C 0.6230(2) -0.1639(2) 0.50722(7) 0.0602(5) Uani 1.00 d
C(20) C 0.5204(2) -0.2523(2) 0.48538(7) 0.0576(5) Uani 1.00 d
C(21) C 0.4703(1) -0.2566(2) 0.41768(7) 0.0484(4) Uani 1.00 d
C(22) C 0.5296(1) -0.1686(2) 0.37422(6) 0.0384(3) Uani 1.00 d
B(1) B 0.5918(1) -0.0624(2) 0.28585(7) 0.0381(3) Uani 1.00 d
H(1) H 0.8000 -0.5763 0.2035 0.0611 Uiso 1.00 calc
H(2) H 0.8123 -0.5392 0.0848 0.0611 Uiso 1.00 calc
H(3) H 0.7301 -0.2614 0.0247 0.0611 Uiso 1.00 calc
H(4) H 0.5194 0.3311 0.0237 0.0611 Uiso 1.00 calc
H(5) H 0.4198 0.5592 0.0727 0.0611 Uiso 1.00 calc
H(6) H 0.4103 0.5188 0.1905 0.0611 Uiso 1.00 calc
H(7) H 0.6352 0.0383 0.0245 0.0611 Uiso 1.00 calc
H(8) H 0.7148 -0.5125 0.3608 0.0611 Uiso 1.00 calc
H(9) H 0.8166 -0.5207 0.3165 0.0611 Uiso 1.00 calc
H(10) H 0.6953 -0.6100 0.2902 0.0611 Uiso 1.00 calc
H(11) H 0.4487 0.3235 0.3521 0.0611 Uiso 1.00 calc
H(12) H 0.3450 0.3834 0.2871 0.0611 Uiso 1.00 calc
H(13) H 0.4748 0.4831 0.3009 0.0611 Uiso 1.00 calc
H(14) H 0.7607 0.0195 0.4826 0.0611 Uiso 1.00 calc
H(15) H 0.6611 -0.1701 0.5599 0.0611 Uiso 1.00 calc
H(16) H 0.4699 -0.3329 0.5182 0.0611 Uiso 1.00 calc
H(17) H 0.4001 -0.3288 0.4007 0.0611 Uiso 1.00 calc
